data_7011630
loop_
_publ_author_name
'Bruce, Michael I.'
'Zaitseva, Natasha N.'
'Skelton, Brian W.'
'White, Allan H.'

_publ_section_title
;
 Synthesis of carbido and related derivatives from calcium carbide and
 ruthenium carbonyl clusters
;
_journal_issue 20
_journal_name_full 'Journal of the Chemical Society, Dalton Transactions'
_journal_page_first 3879
_journal_paper_doi 10.1039/b202364b
_journal_year 2002
_chemical_formula_sum 'C20.5 H19 Cl N2 O12 Ru4'
_chemical_formula_weight 925.11
_space_group_IT_number 2
_symmetry_cell_setting triclinic
_symmetry_space_group_name_Hall '-P 1'
_symmetry_space_group_name_H-M 'P -1'
_audit_creation_date 01-06-26
_audit_creation_method Xtal3.6
_cell_angle_alpha 73.8590(10)
_cell_angle_beta 82.8550(10)
_cell_angle_gamma 68.4950(10)
_cell_formula_units_Z 4
_cell_length_a 13.2174(6)
_cell_length_b 14.5234(9)
_cell_length_c 16.5710(7)
_cell_measurement_reflns_used 8192
_cell_measurement_temperature 150
_cell_measurement_theta_max 22.4
_cell_measurement_theta_min 2.4
_cell_volume 2842.0(3)
_computing_cell_refinement 'Siemens SAINT (Siemens, 1995)'
_computing_data_collection 'Siemens SMART (Siemens, 1995)'
_computing_data_reduction xtal
_computing_molecular_graphics xtal
_computing_publication_material 'xtal BONDLA CIFIO'
_computing_structure_refinement 'xtal CRYLSQ'
_computing_structure_solution xtal
_diffrn_ambient_temperature 150
_diffrn_measurement_device_type
;
Bruker SMART CCD diffractometer
;
_diffrn_measurement_method '\w scans'
_diffrn_radiation_detector 'CCD area detector'
_diffrn_radiation_monochromator graphite
_diffrn_radiation_source 'sealed tube'
_diffrn_radiation_type 'Mo K\a'
_diffrn_radiation_wavelength .71073
_diffrn_reflns_av_R_equivalents .031
_diffrn_reflns_av_sigmaI/netI .095
_diffrn_reflns_limit_h_max 22
_diffrn_reflns_limit_h_min -22
_diffrn_reflns_limit_k_max 24
_diffrn_reflns_limit_k_min -23
_diffrn_reflns_limit_l_max 28
_diffrn_reflns_limit_l_min 0
_diffrn_reflns_number 59267
_diffrn_reflns_theta_max 37.65
_diffrn_reflns_theta_min 1.28
_diffrn_standards_decay_% 0
_exptl_absorpt_coefficient_mu 2.24
_exptl_absorpt_correction_T_max .78
_exptl_absorpt_correction_T_min .60
_exptl_absorpt_correction_type multi-scan
_exptl_absorpt_process_details
;
SADABS; Sheldrick, 1996
;
_exptl_crystal_colour red
_exptl_crystal_density_diffrn 2.162
_exptl_crystal_description prism
_exptl_crystal_F_000 1780
_exptl_crystal_size_max .26
_exptl_crystal_size_mid .14
_exptl_crystal_size_min .06
_refine_diff_density_max 1.472
_refine_diff_density_min -1.23
_refine_ls_goodness_of_fit_all .959
_refine_ls_goodness_of_fit_ref 1.043
_refine_ls_hydrogen_treatment refall
_refine_ls_matrix_type atomblock
_refine_ls_number_constraints 0
_refine_ls_number_parameters 883
_refine_ls_number_reflns 20247
_refine_ls_number_restraints 0
_refine_ls_R_factor_all .06
_refine_ls_R_factor_gt .031
_refine_ls_shift/su_max .019
_refine_ls_shift/su_mean .002
_refine_ls_structure_factor_coef F
_refine_ls_weighting_scheme calc
_refine_ls_wR_factor_all .029
_refine_ls_wR_factor_ref .026
_reflns_d_resolution_high .582
_reflns_d_resolution_low 15.862
_reflns_Friedel_coverage 0
_reflns_limit_h_max 22
_reflns_limit_h_min 0
_reflns_limit_k_max 24
_reflns_limit_k_min -22
_reflns_limit_l_max 28
_reflns_limit_l_min -27
_reflns_number_gt 20247
_reflns_number_total 29321
_reflns_threshold_expression 'F    >  .00 sig(F   )'
_cod_data_source_file b202364b.txt
_cod_data_source_block br812
_cod_original_sg_symbol_Hall -p_1
_cod_original_sg_symbol_H-M P_-1
_cod_original_formula_sum 'C20.5 H19 Cl1 N2 O12 Ru4'
_cod_database_code 7011630

loop_
_symmetry_equiv_pos_as_xyz
+x,+y,+z
-x,-y,-z

loop_
_atom_site_label
_atom_site_fract_x
_atom_site_fract_y
_atom_site_fract_z
_atom_site_U_iso_or_equiv
_atom_site_adp_type
_atom_site_calc_flag
_atom_site_calc_attached_atom
_atom_site_occupancy
_atom_site_disorder_assembly
_atom_site_disorder_group
Ru11 .695874(15) 1.200840(14) .780428(10) .02209(14) Uani ? ? 1.00000 ? ?
Ru12 .644177(14) 1.409197(13) .757049(10) .01973(13) Uani ? ? 1.00000 ? ?
Ru13 .719681(13) 1.272764(13) .918648(10) .01807(12) Uani ? ? 1.00000 ? ?
Ru14 .720211(14) 1.104967(13) 1.055221(10) .01881(12) Uani ? ? 1.00000 ? ?
Ru21 .882280(13) .712706(13) .427027(10) .01755(12) Uani ? ? 1.00000 ? ?
Ru22 .663844(14) .748707(14) .466373(11) .02229(14) Uani ? ? 1.00000 ? ?
Ru23 .782228(13) .818199(13) .555270(10) .01847(12) Uani ? ? 1.00000 ? ?
Ru24 .963567(14) .794566(13) .641899(10) .01985(13) Uani ? ? 1.00000 ? ?
C111 .8450(2) 1.18901(18) .77638(14) .029(2) Uani ? ? 1.00000 ? ?
O111 .93522(14) 1.17751(15) .76693(11) .0385(17) Uani ? ? 1.00000 ? ?
C112 .7152(2) 1.06021(19) .82112(15) .034(2) Uani ? ? 1.00000 ? ?
O112 .7234(2) .97660(14) .84782(12) .053(2) Uani ? ? 1.00000 ? ?
C113 .6886(2) 1.1969(2) .66624(15) .035(2) Uani ? ? 1.00000 ? ?
O113 .6902(2) 1.18871(17) .59991(12) .060(2) Uani ? ? 1.00000 ? ?
C121 .7743(2) 1.44535(18) .74419(14) .029(2) Uani ? ? 1.00000 ? ?
O121 .85215(16) 1.46346(16) .73588(13) .048(2) Uani ? ? 1.00000 ? ?
C122 .64156(18) 1.42457(18) .63960(14) .0273(18) Uani ? ? 1.00000 ? ?
O122 .63487(15) 1.43652(14) .56975(10) .0386(17) Uani ? ? 1.00000 ? ?
C123 .5326(2) 1.53869(18) .75163(14) .0274(19) Uani ? ? 1.00000 ? ?
O123 .45949(15) 1.61194(14) .74814(11) .0406(17) Uani ? ? 1.00000 ? ?
C131 .8632(2) 1.28747(19) .91111(14) .029(2) Uani ? ? 1.00000 ? ?
O131 .94667(15) 1.29331(17) .90889(13) .049(2) Uani ? ? 1.00000 ? ?
C132 .6258(2) 1.41294(17) .89996(14) .0281(19) Uani ? ? 1.00000 ? ?
O132 .57465(17) 1.48300(14) .92656(11) .0470(18) Uani ? ? 1.00000 ? ?
C133 .71257(18) 1.27242(17) 1.03390(13) .0244(17) Uani ? ? 1.00000 ? ?
O133 .70858(15) 1.30789(13) 1.09034(10) .0340(16) Uani ? ? 1.00000 ? ?
C141 .83525(18) 1.05695(18) .98149(13) .0258(18) Uani ? ? 1.00000 ? ?
O141 .91039(14) 1.01475(14) .94598(10) .0370(16) Uani ? ? 1.00000 ? ?
C142 .82796(17) 1.08379(16) 1.12955(13) .0229(17) Uani ? ? 1.00000 ? ?
O142 .89340(13) 1.07591(13) 1.17230(10) .0325(15) Uani ? ? 1.00000 ? ?
C11 .53816(18) 1.32993(18) .77276(13) .0256(18) Uani ? ? 1.00000 ? ?
C12 .52891(18) 1.25310(18) .84318(14) .0251(18) Uani ? ? 1.00000 ? ?
C13 .60187(17) 1.21708(16) .91124(13) .0212(16) Uani ? ? 1.00000 ? ?
O14 .59561(12) 1.14061(12) .97457(9) .0239(13) Uani ? ? 1.00000 ? ?
N15 .70327(15) .95223(14) 1.10907(11) .0250(15) Uani ? ? 1.00000 ? ?
C151 .8073(2) .86953(18) 1.13903(16) .034(2) Uani ? ? 1.00000 ? ?
C152 .6608(2) .9206(2) 1.04624(15) .033(2) Uani ? ? 1.00000 ? ?
C15 .6251(2) .96231(18) 1.18180(14) .030(2) Uani ? ? 1.00000 ? ?
C16 .5354(2) 1.0648(2) 1.16302(15) .032(2) Uani ? ? 1.00000 ? ?
N16 .58074(15) 1.14875(14) 1.14605(11) .0259(15) Uani ? ? 1.00000 ? ?
C161 .6145(2) 1.15444(19) 1.22631(14) .032(2) Uani ? ? 1.00000 ? ?
C162 .4903(2) 1.2463(2) 1.11356(16) .036(2) Uani ? ? 1.00000 ? ?
C211 .83868(18) .85460(17) .37483(13) .0253(18) Uani ? ? 1.00000 ? ?
O211 .81680(14) .93741(12) .33429(10) .0321(14) Uani ? ? 1.00000 ? ?
C212 1.03343(18) .69071(17) .42207(13) .0237(17) Uani ? ? 1.00000 ? ?
O212 1.12396(13) .67785(14) .41934(10) .0358(16) Uani ? ? 1.00000 ? ?
C213 .89599(18) .65549(18) .33232(14) .0264(18) Uani ? ? 1.00000 ? ?
O213 .90537(15) .62355(15) .27565(11) .0416(18) Uani ? ? 1.00000 ? ?
C221 .57544(19) .8914(2) .42105(15) .031(2) Uani ? ? 1.00000 ? ?
O221 .52522(15) .97427(14) .39136(12) .0449(18) Uani ? ? 1.00000 ? ?
C222 .6595(2) .7212(2) .36297(16) .034(2) Uani ? ? 1.00000 ? ?
O222 .65601(17) .70438(18) .29988(12) .053(2) Uani ? ? 1.00000 ? ?
C223 .5470(2) .7025(2) .51894(15) .031(2) Uani ? ? 1.00000 ? ?
O223 .47967(15) .67283(16) .54915(12) .0461(19) Uani ? ? 1.00000 ? ?
C231 .70704(19) .96563(18) .50781(15) .0284(19) Uani ? ? 1.00000 ? ?
O231 .66637(15) 1.05127(13) .47893(13) .0431(17) Uani ? ? 1.00000 ? ?
C232 .66647(18) .76722(18) .60186(15) .0276(19) Uani ? ? 1.00000 ? ?
O232 .61389(15) .74433(15) .66012(11) .0402(18) Uani ? ? 1.00000 ? ?
C233 .7783(2) .8433(2) .66296(15) .031(2) Uani ? ? 1.00000 ? ?
O233 .73278(15) .86719(17) .72287(12) .047(2) Uani ? ? 1.00000 ? ?
C241 .97055(18) .86840(17) .53030(14) .0247(18) Uani ? ? 1.00000 ? ?
O241 .98666(15) .91802(13) .46627(10) .0347(16) Uani ? ? 1.00000 ? ?
C242 .9399(2) .91671(18) .67275(14) .0271(19) Uani ? ? 1.00000 ? ?
O242 .92002(15) .99074(13) .69250(11) .0379(17) Uani ? ? 1.00000 ? ?
C21 .79325(18) .61062(16) .50092(13) .0220(17) Uani ? ? 1.00000 ? ?
C22 .88152(17) .59191(15) .54951(13) .0208(16) Uani ? ? 1.00000 ? ?
C23 .89211(16) .67392(15) .57598(12) .0186(15) Uani ? ? 1.00000 ? ?
O24 .97869(12) .65819(11) .61629(9) .0210(12) Uani ? ? 1.00000 ? ?
N25 1.14320(15) .73529(15) .65710(12) .0268(16) Uani ? ? 1.00000 ? ?
C251 1.1929(2) .8156(2) .62850(17) .038(2) Uani ? ? 1.00000 ? ?
C252 1.2007(2) .6558(2) .61105(17) .037(2) Uani ? ? 1.00000 ? ?
C25 1.1602(2) .6904(2) .74879(16) .037(2) Uani ? ? 1.00000 ? ?
C26 1.0841(2) .6334(2) .78580(16) .042(2) Uani ? ? 1.00000 ? ?
N26 .96892(17) .70214(16) .77610(12) .0308(18) Uani ? ? 1.00000 ? ?
C261 .9383(2) .7630(2) .83986(15) .041(3) Uani ? ? 1.00000 ? ?
C262 .9018(3) .6354(2) .79493(17) .047(3) Uani ? ? 1.00000 ? ?
C0 .6889(3) .5516(2) 1.0622(2) .064(4) Uani ? ? 1.00000 ? ?
Cl1 .76777(14) .54470(16) .97966(9) .098(2) Uani ? ? .70000 ? ?
Cl2 .72628(10) .59667(10) 1.13907(9) .0722(14) Uani ? ? .70000 ? ?
Cl1' .8229(2) .4843(2) .98979(15) .054(3) Uani ? ? .30000 ? ?
Cl2' .7422(4) .6296(4) 1.0853(4) .145(7) Uani ? ? .30000 ? ?
H11 .4918(19) 1.3470(17) .7331(14) .027(6) Uiso ? ? 1.00000 ? ?
H12 .478(2) 1.2199(18) .8449(14) .032(7) Uiso ? ? 1.00000 ? ?
H151a .836(2) .883(2) 1.1829(17) .048(8) Uiso ? ? 1.00000 ? ?
H151b .864(2) .863(2) 1.0882(17) .052(9) Uiso ? ? 1.00000 ? ?
H151c .796(2) .802(2) 1.1637(16) .041(8) Uiso ? ? 1.00000 ? ?
H152a .598(2) .9717(18) 1.0277(15) .032(7) Uiso ? ? 1.00000 ? ?
H152b .652(2) .8541(18) 1.0750(14) .031(7) Uiso ? ? 1.00000 ? ?
H152c .714(2) .9139(19) .9978(15) .037(7) Uiso ? ? 1.00000 ? ?
H15a .6627(17) .9559(16) 1.2323(13) .019(6) Uiso ? ? 1.00000 ? ?
H15b .598(2) .9080(19) 1.1950(15) .035(7) Uiso ? ? 1.00000 ? ?
H16a .482(2) 1.0725(18) 1.2122(15) .032(7) Uiso ? ? 1.00000 ? ?
H16b .4961(17) 1.0772(16) 1.1131(13) .019(6) Uiso ? ? 1.00000 ? ?
H161a .6418(19) 1.2100(18) 1.2136(14) .026(6) Uiso ? ? 1.00000 ? ?
H161b .672(2) 1.0881(18) 1.2527(14) .032(7) Uiso ? ? 1.00000 ? ?
H161c .552(2) 1.1663(19) 1.2660(15) .037(7) Uiso ? ? 1.00000 ? ?
H162a .510(2) 1.304(2) 1.1073(17) .050(8) Uiso ? ? 1.00000 ? ?
H162b .429(2) 1.249(2) 1.1551(17) .049(8) Uiso ? ? 1.00000 ? ?
H162c .465(2) 1.2455(18) 1.0605(15) .034(7) Uiso ? ? 1.00000 ? ?
H21 .7956(19) .5557(17) .4857(14) .025(6) Uiso ? ? 1.00000 ? ?
H22 .9361(18) .5288(17) .5611(13) .024(6) Uiso ? ? 1.00000 ? ?
H251a 1.157(2) .869(2) .6569(18) .060(9) Uiso ? ? 1.00000 ? ?
H251b 1.181(2) .8458(18) .5688(14) .030(7) Uiso ? ? 1.00000 ? ?
H251c 1.272(2) .7854(19) .6381(15) .034(7) Uiso ? ? 1.00000 ? ?
H252a 1.168(2) .604(2) .6262(15) .039(7) Uiso ? ? 1.00000 ? ?
H252b 1.272(2) .630(2) .6233(16) .041(8) Uiso ? ? 1.00000 ? ?
H252c 1.1938(18) .6892(17) .5513(13) .023(6) Uiso ? ? 1.00000 ? ?
H25a 1.148(2) .742(2) .7746(16) .047(8) Uiso ? ? 1.00000 ? ?
H25b 1.231(2) .6462(19) .7583(15) .035(7) Uiso ? ? 1.00000 ? ?
H26a 1.098(2) .5993(19) .8466(15) .035(7) Uiso ? ? 1.00000 ? ?
H26b 1.097(2) .579(2) .7560(17) .051(8) Uiso ? ? 1.00000 ? ?
H261a .866(2) .801(2) .8346(15) .038(7) Uiso ? ? 1.00000 ? ?
H261b .985(2) .800(2) .8339(16) .049(8) Uiso ? ? 1.00000 ? ?
H261c .947(2) .7175(18) .8958(15) .033(7) Uiso ? ? 1.00000 ? ?
H262a .823(2) .681(2) .7941(16) .047(8) Uiso ? ? 1.00000 ? ?
H262b .917(2) .587(2) .8524(18) .060(9) Uiso ? ? 1.00000 ? ?
H262c .913(2) .598(2) .7551(15) .038(7) Uiso ? ? 1.00000 ? ?
H0a .682(2) .490(2) 1.0928(18) .062(9) Uiso ? ? 1.00000 ? ?
H0b .625(3) .593(3) 1.036(2) .097(13) Uiso ? ? 1.00000 ? ?

loop_
_atom_site_aniso_label
_atom_site_aniso_U_11
_atom_site_aniso_U_22
_atom_site_aniso_U_33
_atom_site_aniso_U_12
_atom_site_aniso_U_13
_atom_site_aniso_U_23
Ru11 .02862(9) .02196(8) .01847(7) -.01028(7) -.00102(7) -.00722(6)
Ru12 .01967(8) .01984(8) .01943(7) -.00748(6) .00085(6) -.00432(6)
Ru13 .01840(8) .02078(8) .01727(7) -.00858(6) .00053(6) -.00631(6)
Ru14 .01806(8) .02051(8) .01767(7) -.00656(6) .00018(6) -.00503(6)
Ru21 .01733(7) .01820(7) .01712(7) -.00560(6) .00082(6) -.00578(6)
Ru22 .01753(8) .02609(9) .02463(8) -.00908(7) -.00115(6) -.00625(7)
Ru23 .01631(7) .01804(8) .02132(8) -.00469(6) .00193(6) -.00817(6)
Ru24 .02142(8) .02077(8) .01990(7) -.00828(7) -.00010(6) -.00797(6)
C111 .0340(13) .0282(12) .0227(10) -.0071(10) .0008(9) -.0082(9)
O111 .0275(9) .0483(11) .0357(10) -.0094(8) .0065(8) -.0126(9)
C112 .0492(16) .0302(13) .0259(11) -.0152(12) .0024(11) -.0135(10)
O112 .0989(18) .0287(10) .0360(10) -.0276(11) .0055(11) -.0132(8)
C113 .0491(16) .0302(13) .0266(12) -.0103(12) -.0072(11) -.0084(10)
O113 .0941(18) .0567(14) .0291(10) -.0180(13) -.0143(11) -.0181(10)
C121 .0325(12) .0273(12) .0277(11) -.0135(10) -.0010(9) -.0037(9)
O121 .0420(11) .0577(13) .0513(12) -.0345(10) -.0010(9) -.0003(10)
C122 .0241(11) .0258(11) .0286(11) -.0058(9) .0004(9) -.0062(9)
O122 .0439(11) .0427(11) .0235(8) -.0103(9) -.0007(8) -.0061(8)
C123 .0306(12) .0273(11) .0232(10) -.0098(10) .0001(9) -.0054(9)
O123 .0386(11) .0300(9) .0423(10) .0013(8) -.0006(8) -.0101(8)
C131 .0264(11) .0338(13) .0279(11) -.0134(10) -.0009(9) -.0061(10)
O131 .0306(10) .0659(14) .0587(13) -.0258(10) .0008(9) -.0150(11)
C132 .0330(12) .0245(11) .0246(11) -.0081(10) -.0017(9) -.0048(9)
O132 .0643(14) .0335(10) .0295(9) .0033(9) -.0013(9) -.0143(8)
C133 .0278(11) .0251(11) .0212(10) -.0103(9) -.0018(8) -.0052(8)
O133 .0540(12) .0298(9) .0234(8) -.0178(8) -.0003(8) -.0105(7)
C141 .0242(11) .0327(12) .0215(10) -.0094(9) -.0021(8) -.0084(9)
O141 .0270(9) .0454(11) .0302(9) -.0012(8) .0034(7) -.0139(8)
C142 .0229(10) .0233(10) .0211(9) -.0069(8) .0026(8) -.0065(8)
O142 .0289(9) .0399(10) .0317(9) -.0115(8) -.0059(7) -.0120(8)
C11 .0253(11) .0294(12) .0232(10) -.0112(9) -.0050(8) -.0040(9)
C12 .0215(10) .0302(12) .0264(10) -.0132(9) -.0029(8) -.0046(9)
C13 .0204(10) .0228(10) .0217(9) -.0093(8) .0014(8) -.0063(8)
O14 .0228(8) .0275(8) .0219(7) -.0127(7) -.0028(6) -.0006(6)
N15 .0268(10) .0234(9) .0243(9) -.0087(8) -.0016(7) -.0048(7)
C151 .0339(13) .0236(12) .0376(13) -.0025(10) -.0065(11) -.0038(10)
C152 .0424(15) .0306(13) .0331(12) -.0193(11) -.0055(11) -.0059(10)
C15 .0355(13) .0300(12) .0250(11) -.0176(11) .0017(10) -.0011(9)
C16 .0254(12) .0368(14) .0295(12) -.0116(10) .0045(9) -.0020(10)
N16 .0220(9) .0265(10) .0232(9) -.0035(8) .0014(7) -.0042(7)
C161 .0338(13) .0298(12) .0232(11) -.0024(10) .0031(10) -.0077(9)
C162 .0258(12) .0332(13) .0324(12) .0038(10) .0005(10) -.0026(10)
C211 .0251(11) .0265(11) .0239(10) -.0080(9) -.0010(8) -.0068(9)
O211 .0381(10) .0253(8) .0266(8) -.0079(7) -.0051(7) .0008(7)
C212 .0240(10) .0281(11) .0184(9) -.0075(9) .0023(8) -.0080(8)
O212 .0214(8) .0535(12) .0310(9) -.0118(8) .0028(7) -.0115(8)
C213 .0244(11) .0275(11) .0259(11) -.0054(9) -.0025(9) -.0090(9)
O213 .0432(11) .0483(12) .0347(10) -.0054(9) -.0069(8) -.0243(9)
C221 .0232(11) .0373(13) .0302(12) -.0120(10) .0016(9) -.0046(10)
O221 .0369(11) .0372(11) .0472(11) -.0061(9) -.0031(9) .0019(9)
C222 .0265(12) .0466(15) .0357(13) -.0172(11) -.0051(10) -.0120(12)
O222 .0452(12) .0842(17) .0456(11) -.0313(12) -.0063(9) -.0293(11)
C223 .0233(11) .0354(13) .0340(12) -.0108(10) -.0029(9) -.0064(10)
O223 .0330(10) .0551(13) .0498(12) -.0251(10) -.0022(9) .0010(10)
C231 .0230(11) .0246(11) .0375(13) -.0067(9) .0028(9) -.0114(10)
O231 .0375(11) .0234(9) .0609(13) -.0046(8) .0012(9) -.0080(9)
C232 .0214(11) .0297(12) .0317(12) -.0089(9) .0034(9) -.0097(10)
O232 .0378(10) .0601(13) .0350(9) -.0300(10) .0149(8) -.0204(9)
C233 .0276(12) .0375(13) .0341(12) -.0123(10) .0050(10) -.0208(11)
O233 .0330(10) .0767(15) .0438(11) -.0184(10) .0125(8) -.0422(11)
C241 .0286(11) .0212(10) .0266(10) -.0076(9) -.0016(9) -.0103(8)
O241 .0497(11) .0355(10) .0266(8) -.0263(9) -.0037(8) -.0027(7)
C242 .0317(12) .0294(12) .0246(10) -.0140(10) .0025(9) -.0104(9)
O242 .0497(11) .0330(10) .0377(10) -.0175(9) .0062(9) -.0183(8)
C21 .0250(10) .0225(10) .0223(10) -.0132(9) .0016(8) -.0058(8)
C22 .0235(10) .0170(9) .0215(9) -.0068(8) .0018(8) -.0054(8)
C23 .0191(9) .0195(9) .0174(9) -.0078(8) .0022(7) -.0048(7)
O24 .0220(7) .0187(7) .0222(7) -.0053(6) -.0031(6) -.0065(6)
N25 .0238(9) .0311(10) .0274(9) -.0096(8) -.0034(8) -.0090(8)
C251 .0303(13) .0448(16) .0468(15) -.0213(12) .0015(11) -.0127(13)
C252 .0224(12) .0458(16) .0444(15) -.0070(11) -.0021(10) -.0219(13)
C25 .0347(14) .0428(15) .0308(12) -.0074(12) -.0105(11) -.0088(11)
C26 .0547(18) .0352(14) .0284(12) -.0125(13) -.0069(12) .0007(11)
N26 .0388(12) .0326(11) .0238(9) -.0169(9) .0040(8) -.0074(8)
C261 .0551(18) .0494(17) .0219(11) -.0218(14) .0035(11) -.0133(11)
C262 .069(2) .0491(17) .0331(14) -.0369(16) .0136(14) -.0098(13)
C0 .070(2) .0413(18) .076(2) -.0202(17) -.032(2) .0075(17)
Cl1 .0835(11) .1612(18) .0580(8) -.0615(12) .0218(8) -.0258(10)
Cl2 .0528(7) .0601(8) .0981(10) .0137(6) -.0207(7) -.0488(8)
Cl1' .0759(19) .0648(17) .0345(12) -.0426(16) .0069(12) -.0105(12)
Cl2' .103(3) .105(3) .262(7) -.011(3) -.006(4) -.135(4)

loop_
_atom_type_symbol
_atom_type_description
_atom_type_oxidation_number
_atom_type_number_in_cell
_atom_type_scat_dispersion_real
_atom_type_scat_dispersion_imag
_atom_type_scat_source
C ? 0 82 .002 .002 'Int Tables Vol IV Tables 2.2B and 2.3.1'
H ? 0 76 0 0 'Int Tables Vol IV Tables 2.2B and 2.3.1'
Cl ? 0 4 .132 .159 'Int Tables Vol IV Tables 2.2B and 2.3.1'
N ? 0 8 .004 .003 'Int Tables Vol IV Tables 2.2B and 2.3.1'
O ? 0 48 .008 .006 'Int Tables Vol IV Tables 2.2B and 2.3.1'
Ru ? 0 16 -1.42 .836 'Int Tables Vol IV Tables 2.2B and 2.3.1'

loop_
_diffrn_attenuator_code
_diffrn_attenuator_scale
? ?

loop_
_geom_angle_atom_site_label_1
_geom_angle_atom_site_label_2
_geom_angle_atom_site_label_3
_geom_angle_site_symmetry_1
_geom_angle_site_symmetry_2
_geom_angle_site_symmetry_3
_geom_angle
_geom_angle_publ_flag
Ru12 Ru11 Ru13 . . . 61.755(7) ?
Ru12 Ru11 C111 . . . 87.16(8) ?
Ru12 Ru11 C112 . . . 166.65(7) ?
Ru12 Ru11 C113 . . . 99.56(8) ?
Ru12 Ru11 C11 . . . 47.42(8) ?
Ru12 Ru11 C12 . . . 75.52(7) ?
Ru12 Ru11 C13 . . . 81.66(6) ?
Ru13 Ru11 C111 . . . 74.58(8) ?
Ru13 Ru11 C112 . . . 107.75(8) ?
Ru13 Ru11 C113 . . . 159.42(9) ?
Ru13 Ru11 C11 . . . 81.07(7) ?
Ru13 Ru11 C12 . . . 72.83(7) ?
Ru13 Ru11 C13 . . . 44.37(7) ?
C111 Ru11 C112 . . . 98.18(11) ?
C111 Ru11 C113 . . . 97.18(11) ?
C111 Ru11 C11 . . . 134.57(11) ?
C111 Ru11 C12 . . . 147.33(11) ?
C111 Ru11 C13 . . . 115.37(9) ?
C112 Ru11 C113 . . . 91.93(11) ?
C112 Ru11 C11 . . . 125.84(11) ?
C112 Ru11 C12 . . . 93.85(10) ?
C112 Ru11 C13 . . . 85.01(9) ?
C113 Ru11 C11 . . . 92.42(9) ?
C113 Ru11 C12 . . . 112.71(11) ?
C113 Ru11 C13 . . . 147.42(11) ?
C11 Ru11 C12 . . . 36.28(8) ?
C11 Ru11 C13 . . . 64.30(7) ?
C12 Ru11 C13 . . . 35.66(8) ?
Ru11 Ru12 Ru13 . . . 60.677(7) ?
Ru11 Ru12 C121 . . . 111.46(7) ?
Ru11 Ru12 C122 . . . 88.53(8) ?
Ru11 Ru12 C123 . . . 147.09(9) ?
Ru11 Ru12 C132 . . . 98.14(6) ?
Ru11 Ru12 C11 . . . 52.31(6) ?
Ru13 Ru12 C121 . . . 88.95(6) ?
Ru13 Ru12 C122 . . . 146.83(7) ?
Ru13 Ru12 C123 . . . 119.76(7) ?
Ru13 Ru12 C132 . . . 41.27(5) ?
Ru13 Ru12 C11 . . . 82.88(6) ?
C121 Ru12 C122 . . . 91.65(11) ?
C121 Ru12 C123 . . . 101.38(11) ?
C121 Ru12 C132 . . . 90.64(10) ?
C121 Ru12 C11 . . . 163.76(9) ?
C122 Ru12 C123 . . . 92.61(9) ?
C122 Ru12 C132 . . . 171.62(8) ?
C122 Ru12 C11 . . . 87.64(11) ?
C123 Ru12 C132 . . . 79.03(8) ?
C123 Ru12 C11 . . . 94.86(11) ?
C132 Ru12 C11 . . . 92.41(10) ?
Ru11 Ru13 Ru12 . . . 57.567(7) ?
Ru11 Ru13 Ru14 . . . 101.108(9) ?
Ru11 Ru13 C131 . . . 109.91(8) ?
Ru11 Ru13 C132 . . . 107.26(8) ?
Ru11 Ru13 C133 . . . 154.45(8) ?
Ru11 Ru13 C13 . . . 55.32(6) ?
Ru12 Ru13 Ru14 . . . 152.128(10) ?
Ru12 Ru13 C131 . . . 96.85(6) ?
Ru12 Ru13 C132 . . . 54.45(7) ?
Ru12 Ru13 C133 . . . 140.67(6) ?
Ru12 Ru13 C13 . . . 84.98(5) ?
Ru14 Ru13 C131 . . . 108.11(6) ?
Ru14 Ru13 C132 . . . 129.10(7) ?
Ru14 Ru13 C133 . . . 54.77(7) ?
Ru14 Ru13 C13 . . . 67.37(5) ?
C131 Ru13 C132 . . . 100.76(11) ?
C131 Ru13 C133 . . . 87.90(11) ?
C131 Ru13 C13 . . . 160.90(10) ?
C132 Ru13 C133 . . . 86.26(9) ?
C132 Ru13 C13 . . . 95.77(11) ?
C133 Ru13 C13 . . . 102.76(10) ?
Ru13 Ru14 C133 . . . 41.87(5) ?
Ru13 Ru14 C141 . . . 72.46(6) ?
Ru13 Ru14 C142 . . . 108.04(7) ?
Ru13 Ru14 O14 . . . 69.44(5) ?
Ru13 Ru14 N15 . . . 151.75(5) ?
Ru13 Ru14 N16 . . . 111.77(4) ?
C133 Ru14 C141 . . . 101.17(10) ?
C133 Ru14 C142 . . . 80.28(9) ?
C133 Ru14 O14 . . . 95.42(8) ?
C133 Ru14 N15 . . . 163.98(7) ?
C133 Ru14 N16 . . . 83.94(8) ?
C141 Ru14 C142 . . . 86.40(10) ?
C141 Ru14 O14 . . . 96.52(9) ?
C141 Ru14 N15 . . . 93.83(9) ?
C141 Ru14 N16 . . . 174.88(10) ?
C142 Ru14 O14 . . . 175.22(8) ?
C142 Ru14 N15 . . . 95.22(9) ?
C142 Ru14 N16 . . . 94.80(8) ?
O14 Ru14 N15 . . . 88.37(7) ?
O14 Ru14 N16 . . . 82.63(7) ?
N15 Ru14 N16 . . . 81.11(7) ?
Ru22 Ru21 Ru23 . . . 61.020(7) ?
Ru22 Ru21 C211 . . . 85.65(7) ?
Ru22 Ru21 C212 . . . 168.48(7) ?
Ru22 Ru21 C213 . . . 99.34(7) ?
Ru22 Ru21 C21 . . . 47.96(5) ?
Ru22 Ru21 C22 . . . 75.93(5) ?
Ru22 Ru21 C23 . . . 81.79(5) ?
Ru23 Ru21 C211 . . . 72.91(7) ?
Ru23 Ru21 C212 . . . 108.30(8) ?
Ru23 Ru21 C213 . . . 159.62(7) ?
Ru23 Ru21 C21 . . . 80.33(6) ?
Ru23 Ru21 C22 . . . 72.48(6) ?
Ru23 Ru21 C23 . . . 44.20(5) ?
C211 Ru21 C212 . . . 95.44(10) ?
C211 Ru21 C213 . . . 101.88(10) ?
C211 Ru21 C21 . . . 133.52(9) ?
C211 Ru21 C22 . . . 145.33(9) ?
C211 Ru21 C23 . . . 113.42(9) ?
C212 Ru21 C213 . . . 91.67(11) ?
C212 Ru21 C21 . . . 129.24(8) ?
C212 Ru21 C22 . . . 97.22(8) ?
C212 Ru21 C23 . . . 87.28(8) ?
C213 Ru21 C21 . . . 90.28(10) ?
C213 Ru21 C22 . . . 109.84(9) ?
C213 Ru21 C23 . . . 144.63(8) ?
C21 Ru21 C22 . . . 36.09(9) ?
C21 Ru21 C23 . . . 64.10(9) ?
C22 Ru21 C23 . . . 35.72(9) ?
Ru21 Ru22 Ru23 . . . 61.294(7) ?
Ru21 Ru22 C221 . . . 111.67(8) ?
Ru21 Ru22 C222 . . . 84.92(8) ?
Ru21 Ru22 C223 . . . 151.17(6) ?
Ru21 Ru22 C232 . . . 97.08(6) ?
Ru21 Ru22 C21 . . . 52.59(7) ?
Ru23 Ru22 C221 . . . 88.03(9) ?
Ru23 Ru22 C222 . . . 142.40(9) ?
Ru23 Ru22 C223 . . . 121.95(9) ?
Ru23 Ru22 C232 . . . 41.93(7) ?
Ru23 Ru22 C21 . . . 82.87(8) ?
C221 Ru22 C222 . . . 89.93(11) ?
C221 Ru22 C223 . . . 97.16(10) ?
C221 Ru22 C232 . . . 94.40(10) ?
C221 Ru22 C21 . . . 164.23(11) ?
C222 Ru22 C223 . . . 95.56(13) ?
C222 Ru22 C232 . . . 174.16(11) ?
C222 Ru22 C21 . . . 89.47(10) ?
C223 Ru22 C232 . . . 80.03(11) ?
C223 Ru22 C21 . . . 98.58(9) ?
C232 Ru22 C21 . . . 87.43(8) ?
Ru21 Ru23 Ru22 . . . 57.686(7) ?
Ru21 Ru23 Ru24 . . . 101.973(7) ?
Ru21 Ru23 C231 . . . 112.04(7) ?
Ru21 Ru23 C232 . . . 104.57(8) ?
Ru21 Ru23 C233 . . . 153.00(6) ?
Ru21 Ru23 C23 . . . 55.04(6) ?
Ru22 Ru23 Ru24 . . . 153.303(7) ?
Ru22 Ru23 C231 . . . 96.40(9) ?
Ru22 Ru23 C232 . . . 54.34(8) ?
Ru22 Ru23 C233 . . . 138.48(9) ?
Ru22 Ru23 C23 . . . 85.75(7) ?
Ru24 Ru23 C231 . . . 108.10(9) ?
Ru24 Ru23 C232 . . . 125.94(7) ?
Ru24 Ru23 C233 . . . 54.25(7) ?
Ru24 Ru23 C23 . . . 67.71(7) ?
C231 Ru23 C232 . . . 104.14(10) ?
C231 Ru23 C233 . . . 89.66(10) ?
C231 Ru23 C23 . . . 162.76(9) ?
C232 Ru23 C233 . . . 84.31(12) ?
C232 Ru23 C23 . . . 91.04(9) ?
C233 Ru23 C23 . . . 100.09(9) ?
Ru23 Ru24 C233 . . . 42.42(7) ?
Ru23 Ru24 C241 . . . 69.99(8) ?
Ru23 Ru24 C242 . . . 109.00(7) ?
Ru23 Ru24 O24 . . . 69.34(4) ?
Ru23 Ru24 N25 . . . 149.93(6) ?
Ru23 Ru24 N26 . . . 113.90(7) ?
C233 Ru24 C241 . . . 99.96(9) ?
C233 Ru24 C242 . . . 81.63(11) ?
C233 Ru24 O24 . . . 94.18(9) ?
C233 Ru24 N25 . . . 165.38(8) ?
C233 Ru24 N26 . . . 84.34(8) ?
C241 Ru24 C242 . . . 87.03(10) ?
C241 Ru24 O24 . . . 96.93(9) ?
C241 Ru24 N25 . . . 94.00(8) ?
C241 Ru24 N26 . . . 175.68(9) ?
C242 Ru24 O24 . . . 174.70(9) ?
C242 Ru24 N25 . . . 94.86(10) ?
C242 Ru24 N26 . . . 93.27(9) ?
O24 Ru24 N25 . . . 88.39(7) ?
O24 Ru24 N26 . . . 83.05(7) ?
N25 Ru24 N26 . . . 81.68(7) ?
Ru11 C111 O111 . . . 172.7(2) ?
Ru11 C112 O112 . . . 177.3(2) ?
Ru11 C113 O113 . . . 175.4(2) ?
Ru12 C121 O121 . . . 177.7(2) ?
Ru12 C122 O122 . . . 176.70(19) ?
Ru12 C123 O123 . . . 173.8(3) ?
Ru13 C131 O131 . . . 177.8(2) ?
Ru12 C132 Ru13 . . . 84.27(9) ?
Ru12 C132 O132 . . . 126.12(15) ?
Ru13 C132 O132 . . . 149.61(18) ?
Ru13 C133 Ru14 . . . 83.36(10) ?
Ru13 C133 O133 . . . 154.9(2) ?
Ru14 C133 O133 . . . 121.70(15) ?
Ru14 C141 O141 . . . 169.84(17) ?
Ru14 C142 O142 . . . 176.4(2) ?
Ru11 C11 Ru12 . . . 80.28(8) ?
Ru11 C11 C12 . . . 73.79(12) ?
Ru11 C11 H11 . . . 122.4(15) ?
Ru12 C11 C12 . . . 126.5(2) ?
Ru12 C11 H11 . . . 118.2(17) ?
C12 C11 H11 . . . 115.3(17) ?
Ru11 C12 C11 . . . 69.93(12) ?
Ru11 C12 C13 . . . 76.51(12) ?
Ru11 C12 H12 . . . 121.1(14) ?
C11 C12 C13 . . . 120.4(3) ?
C11 C12 H12 . . . 121.0(13) ?
C13 C12 H12 . . . 118.5(13) ?
Ru11 C13 Ru13 . . . 80.31(7) ?
Ru11 C13 C12 . . . 67.83(12) ?
Ru11 C13 O14 . . . 125.53(15) ?
Ru13 C13 C12 . . . 125.17(17) ?
Ru13 C13 O14 . . . 115.59(16) ?
C12 C13 O14 . . . 119.2(2) ?
Ru14 O14 C13 . . . 107.53(16) ?
Ru14 N15 C151 . . . 113.36(17) ?
Ru14 N15 C152 . . . 111.27(13) ?
Ru14 N15 C15 . . . 106.70(15) ?
C151 N15 C152 . . . 107.1(2) ?
C151 N15 C15 . . . 108.69(16) ?
C152 N15 C15 . . . 109.6(2) ?
N15 C151 H151a . . . 111.1(14) ?
N15 C151 H151b . . . 109.3(13) ?
N15 C151 H151c . . . 111.1(15) ?
H151a C151 H151b . . . 109(3) ?
H151a C151 H151c . . . 106(2) ?
H151b C151 H151c . . . 110(2) ?
N15 C152 H152a . . . 107(2) ?
N15 C152 H152b . . . 106.8(16) ?
N15 C152 H152c . . . 109.0(19) ?
H152a C152 H152b . . . 114(2) ?
H152a C152 H152c . . . 109(2) ?
H152b C152 H152c . . . 111(2) ?
N15 C15 C16 . . . 110.63(17) ?
N15 C15 H15a . . . 110.3(12) ?
N15 C15 H15b . . . 109.1(15) ?
C16 C15 H15a . . . 108.2(12) ?
C16 C15 H15b . . . 111.9(13) ?
H15a C15 H15b . . . 107(2) ?
C15 C16 N16 . . . 110.5(2) ?
C15 C16 H16a . . . 111.1(12) ?
C15 C16 H16b . . . 112.7(13) ?
N16 C16 H16a . . . 107.3(18) ?
N16 C16 H16b . . . 105.6(15) ?
H16a C16 H16b . . . 109(2) ?
Ru14 N16 C16 . . . 103.81(14) ?
Ru14 N16 C161 . . . 113.41(14) ?
Ru14 N16 C162 . . . 115.76(13) ?
C16 N16 C161 . . . 109.48(18) ?
C16 N16 C162 . . . 106.9(2) ?
C161 N16 C162 . . . 107.1(2) ?
N16 C161 H161a . . . 107.6(14) ?
N16 C161 H161b . . . 110.0(17) ?
N16 C161 H161c . . . 110.1(18) ?
H161a C161 H161b . . . 111(2) ?
H161a C161 H161c . . . 110(2) ?
H161b C161 H161c . . . 107.8(18) ?
N16 C162 H162a . . . 112.0(16) ?
N16 C162 H162b . . . 106.9(13) ?
N16 C162 H162c . . . 109.7(13) ?
H162a C162 H162b . . . 109(3) ?
H162a C162 H162c . . . 111(2) ?
H162b C162 H162c . . . 108(2) ?
Ru21 C211 O211 . . . 171.8(2) ?
Ru21 C212 O212 . . . 179.7(2) ?
Ru21 C213 O213 . . . 178.2(2) ?
Ru22 C221 O221 . . . 177.2(2) ?
Ru22 C222 O222 . . . 179.4(3) ?
Ru22 C223 O223 . . . 178.1(2) ?
Ru23 C231 O231 . . . 177.9(2) ?
Ru22 C232 Ru23 . . . 83.72(8) ?
Ru22 C232 O232 . . . 127.5(2) ?
Ru23 C232 O232 . . . 148.6(3) ?
Ru23 C233 Ru24 . . . 83.33(9) ?
Ru23 C233 O233 . . . 152.6(2) ?
Ru24 C233 O233 . . . 124.0(2) ?
Ru24 C241 O241 . . . 169.2(3) ?
Ru24 C242 O242 . . . 176.4(2) ?
Ru21 C21 Ru22 . . . 79.44(7) ?
Ru21 C21 C22 . . . 73.95(14) ?
Ru21 C21 H21 . . . 121.5(15) ?
Ru22 C21 C22 . . . 126.36(18) ?
Ru22 C21 H21 . . . 120.6(14) ?
C22 C21 H21 . . . 113.0(14) ?
Ru21 C22 C21 . . . 69.97(11) ?
Ru21 C22 C23 . . . 75.84(11) ?
Ru21 C22 H22 . . . 121.5(13) ?
C21 C22 C23 . . . 119.81(17) ?
C21 C22 H22 . . . 120.8(18) ?
C23 C22 H22 . . . 119.1(18) ?
Ru21 C23 Ru23 . . . 80.76(6) ?
Ru21 C23 C22 . . . 68.44(11) ?
Ru21 C23 O24 . . . 124.69(14) ?
Ru23 C23 C22 . . . 125.09(15) ?
Ru23 C23 O24 . . . 115.09(17) ?
C22 C23 O24 . . . 119.82(16) ?
Ru24 O24 C23 . . . 107.86(12) ?
Ru24 N25 C251 . . . 113.55(13) ?
Ru24 N25 C252 . . . 112.48(17) ?
Ru24 N25 C25 . . . 105.48(14) ?
C251 N25 C252 . . . 107.0(2) ?
C251 N25 C25 . . . 108.6(2) ?
C252 N25 C25 . . . 109.64(18) ?
N25 C251 H251a . . . 109(2) ?
N25 C251 H251b . . . 109.2(18) ?
N25 C251 H251c . . . 109.9(16) ?
H251a C251 H251b . . . 107(2) ?
H251a C251 H251c . . . 112(3) ?
H251b C251 H251c . . . 109(2) ?
N25 C252 H252a . . . 108.9(15) ?
N25 C252 H252b . . . 109(2) ?
N25 C252 H252c . . . 107.3(14) ?
H252a C252 H252b . . . 112(2) ?
H252a C252 H252c . . . 111(2) ?
H252b C252 H252c . . . 108(2) ?
N25 C25 C26 . . . 110.6(3) ?
N25 C25 H25a . . . 109.0(15) ?
N25 C25 H25b . . . 110.1(15) ?
C26 C25 H25a . . . 109.8(18) ?
C26 C25 H25b . . . 109.4(17) ?
H25a C25 H25b . . . 108(3) ?
C25 C26 N26 . . . 111.4(2) ?
C25 C26 H26a . . . 111.1(18) ?
C25 C26 H26b . . . 108.6(17) ?
N26 C26 H26a . . . 109.2(13) ?
N26 C26 H26b . . . 108.7(16) ?
H26a C26 H26b . . . 108(2) ?
Ru24 N26 C26 . . . 103.44(14) ?
Ru24 N26 C261 . . . 114.84(15) ?
Ru24 N26 C262 . . . 114.43(17) ?
C26 N26 C261 . . . 109.9(2) ?
C26 N26 C262 . . . 106.8(2) ?
C261 N26 C262 . . . 107.1(2) ?
N26 C261 H261a . . . 107(2) ?
N26 C261 H261b . . . 109.1(17) ?
N26 C261 H261c . . . 109.7(17) ?
H261a C261 H261b . . . 116(2) ?
H261a C261 H261c . . . 107(2) ?
H261b C261 H261c . . . 108(2) ?
N26 C262 H262a . . . 107.9(19) ?
N26 C262 H262b . . . 111(2) ?
N26 C262 H262c . . . 112.1(18) ?
H262a C262 H262b . . . 108(2) ?
H262a C262 H262c . . . 108(2) ?
H262b C262 H262c . . . 109(2) ?
Cl1 C0 Cl2 . . . 116.1(3) ?
Cl1 C0 H0a . . . 114.6(18) ?
Cl1 C0 H0b . . . 99(2) ?
Cl2 C0 H0a . . . 103(2) ?
Cl2 C0 H0b . . . 115(3) ?
Cl1' C0 Cl2' . . . 95.5(3) ?
Cl1' C0 H0a . . . 94.5(18) ?
Cl1' C0 H0b . . . 119(2) ?
Cl2' C0 H0a . . . 132(2) ?
Cl2' C0 H0b . . . 106(3) ?
H0a C0 H0b . . . 109(3) ?

loop_
_geom_bond_atom_site_label_1
_geom_bond_atom_site_label_2
_geom_bond_site_symmetry_1
_geom_bond_site_symmetry_2
_geom_bond_distance
_geom_bond_publ_flag
Ru11 Ru12 . . 2.7699(3) ?
Ru11 Ru13 . . 2.8613(3) ?
Ru11 C111 . . 1.909(3) ?
Ru11 C112 . . 1.894(3) ?
Ru11 C113 . . 1.924(3) ?
Ru11 C11 . . 2.224(2) ?
Ru11 C12 . . 2.273(2) ?
Ru11 C13 . . 2.387(2) ?
Ru12 Ru13 . . 2.8910(2) ?
Ru12 C121 . . 1.946(3) ?
Ru12 C122 . . 1.900(2) ?
Ru12 C123 . . 1.904(2) ?
Ru12 C132 . . 2.364(2) ?
Ru12 C11 . . 2.069(3) ?
Ru13 Ru14 . . 2.8259(2) ?
Ru13 C131 . . 1.970(3) ?
Ru13 C132 . . 1.917(2) ?
Ru13 C133 . . 1.899(2) ?
Ru13 C13 . . 2.030(3) ?
Ru14 C133 . . 2.324(3) ?
Ru14 C141 . . 1.878(2) ?
Ru14 C142 . . 1.883(2) ?
Ru14 O14 . . 2.0746(16) ?
Ru14 N15 . . 2.232(2) ?
Ru14 N16 . . 2.2474(18) ?
Ru21 Ru22 . . 2.7656(3) ?
Ru21 Ru23 . . 2.8702(3) ?
Ru21 C211 . . 1.895(2) ?
Ru21 C212 . . 1.899(2) ?
Ru21 C213 . . 1.931(3) ?
Ru21 C21 . . 2.235(2) ?
Ru21 C22 . . 2.2859(19) ?
Ru21 C23 . . 2.383(2) ?
Ru22 Ru23 . . 2.8627(3) ?
Ru22 C221 . . 1.950(2) ?
Ru22 C222 . . 1.876(3) ?
Ru22 C223 . . 1.923(3) ?
Ru22 C232 . . 2.340(3) ?
Ru22 C21 . . 2.0894(18) ?
Ru23 Ru24 . . 2.8111(3) ?
Ru23 C231 . . 1.972(2) ?
Ru23 C232 . . 1.925(3) ?
Ru23 C233 . . 1.909(3) ?
Ru23 C23 . . 2.0275(18) ?
Ru24 C233 . . 2.297(2) ?
Ru24 C241 . . 1.872(2) ?
Ru24 C242 . . 1.888(3) ?
Ru24 O24 . . 2.0735(17) ?
Ru24 N25 . . 2.230(2) ?
Ru24 N26 . . 2.2500(18) ?
C111 O111 . . 1.139(3) ?
C112 O112 . . 1.139(3) ?
C113 O113 . . 1.135(3) ?
C121 O121 . . 1.136(4) ?
C122 O122 . . 1.132(3) ?
C123 O123 . . 1.138(3) ?
C131 O131 . . 1.133(4) ?
C132 O132 . . 1.165(3) ?
C133 O133 . . 1.174(3) ?
C141 O141 . . 1.148(3) ?
C142 O142 . . 1.139(3) ?
C11 C12 . . 1.401(3) ?
C11 H11 . . .88(2) ?
C12 C13 . . 1.431(3) ?
C12 H12 . . .95(3) ?
C13 O14 . . 1.319(2) ?
N15 C151 . . 1.486(3) ?
N15 C152 . . 1.486(4) ?
N15 C15 . . 1.490(3) ?
C151 H151a . . .96(3) ?
C151 H151b . . 1.06(3) ?
C151 H151c . . 1.01(3) ?
C152 H152a . . .91(2) ?
C152 H152b . . .99(3) ?
C152 H152c . . 1.00(2) ?
C15 C16 . . 1.503(3) ?
C15 H15a . . .99(2) ?
C15 H15b . . .94(3) ?
C16 N16 . . 1.493(4) ?
C16 H16a . . 1.01(2) ?
C16 H16b . . .97(2) ?
N16 C161 . . 1.487(3) ?
N16 C162 . . 1.490(3) ?
C161 H161a . . .96(3) ?
C161 H161b . . 1.00(2) ?
C161 H161c . . .98(2) ?
C162 H162a . . .94(3) ?
C162 H162b . . .99(3) ?
C162 H162c . . .98(3) ?
C211 O211 . . 1.151(3) ?
C212 O212 . . 1.139(3) ?
C213 O213 . . 1.133(3) ?
C221 O221 . . 1.139(3) ?
C222 O222 . . 1.148(4) ?
C223 O223 . . 1.130(4) ?
C231 O231 . . 1.144(3) ?
C232 O232 . . 1.162(3) ?
C233 O233 . . 1.165(3) ?
C241 O241 . . 1.150(3) ?
C242 O242 . . 1.140(3) ?
C21 C22 . . 1.401(3) ?
C21 H21 . . .89(3) ?
C22 C23 . . 1.435(4) ?
C22 H22 . . .92(2) ?
C23 O24 . . 1.312(3) ?
N25 C251 . . 1.482(4) ?
N25 C252 . . 1.481(4) ?
N25 C25 . . 1.487(3) ?
C251 H251a . . .96(3) ?
C251 H251b . . .97(2) ?
C251 H251c . . .98(2) ?
C252 H252a . . .96(3) ?
C252 H252b . . .90(3) ?
C252 H252c . . .97(2) ?
C25 C26 . . 1.499(5) ?
C25 H25a . . .92(3) ?
C25 H25b . . .93(2) ?
C26 N26 . . 1.483(3) ?
C26 H26a . . 1.00(2) ?
C26 H26b . . 1.00(3) ?
N26 C261 . . 1.487(4) ?
N26 C262 . . 1.489(5) ?
C261 H261a . . .91(2) ?
C261 H261b . . .94(3) ?
C261 H261c . . .97(2) ?
C262 H262a . . 1.00(2) ?
C262 H262b . . 1.01(3) ?
C262 H262c . . .93(3) ?
C0 Cl1 . . 1.617(4) ?
C0 Cl2 . . 1.776(5) ?
C0 Cl1' . . 2.095(4) ?
C0 Cl2' . . 1.679(8) ?
C0 H0a . . .93(3) ?
C0 H0b . . .91(3) ?
